data_4502934
loop_
_publ_author_name
'Bacchi, Alessia'
'Carcelli, Mauro'
'Pelagatti, Paolo'
'Rispoli, Gabriele'
'Rogolino, Dominga'

_publ_section_title
;
 Supramolecular Architectures of Pt(II) Complexes Controlled by Hydrogen
 Bonds and by Guest Molecules
;
_journal_issue 1
_journal_name_full 'Crystal Growth &amp; Design'
_journal_page_first 387
_journal_paper_doi 10.1021/cg201185c
_journal_volume 12
_journal_year 2012
_chemical_formula_sum 'C36.5 H30.5 Cl3.5 N2 O2 Pt'
_chemical_formula_weight 848.29
_chemical_name_systematic
; 
 ? 
;
_space_group_IT_number 2
_symmetry_cell_setting triclinic
_symmetry_space_group_name_Hall '-P 1'
_symmetry_space_group_name_H-M 'P -1'
_atom_sites_solution_hydrogens geom
_atom_sites_solution_primary direct
_atom_sites_solution_secondary difmap
_audit_creation_method SHELXL-97
_cell_angle_alpha 79.5380(10)
_cell_angle_beta 71.9190(10)
_cell_angle_gamma 86.5740(10)
_cell_formula_units_Z 4
_cell_length_a 13.5260(10)
_cell_length_b 15.1720(10)
_cell_length_c 17.9550(10)
_cell_measurement_reflns_used 800
_cell_measurement_temperature 293(2)
_cell_measurement_theta_max 18
_cell_measurement_theta_min 4
_cell_volume 3444.5(4)
_computing_structure_refinement 'SHELXL-97 (Sheldrick, 1997)'
_computing_structure_solution 'SIR97 (Altomare et al. 1997)'
_diffrn_ambient_temperature 293(2)
_diffrn_detector_area_resol_mean 8.2
_diffrn_measured_fraction_theta_full 0.997
_diffrn_measured_fraction_theta_max 0.997
_diffrn_measurement_device_type diffractometer
_diffrn_measurement_method '\w scan'
_diffrn_radiation_monochromator graphite
_diffrn_radiation_source 'fine-focus sealed tube'
_diffrn_radiation_type MoK\a
_diffrn_radiation_wavelength 0.71073
_diffrn_reflns_av_R_equivalents 0.0696
_diffrn_reflns_av_sigmaI/netI 0.0986
_diffrn_reflns_limit_h_max 15
_diffrn_reflns_limit_h_min -15
_diffrn_reflns_limit_k_max 16
_diffrn_reflns_limit_k_min -16
_diffrn_reflns_limit_l_max 19
_diffrn_reflns_limit_l_min -19
_diffrn_reflns_number 29738
_diffrn_reflns_theta_full 23.27
_diffrn_reflns_theta_max 23.27
_diffrn_reflns_theta_min 1.21
_exptl_absorpt_coefficient_mu 4.380
_exptl_absorpt_correction_T_max 1
_exptl_absorpt_correction_T_min 0.641899
_exptl_absorpt_correction_type multi-scan
_exptl_absorpt_process_details 'SADABS procedure'
_exptl_crystal_colour yellow
_exptl_crystal_density_diffrn 1.636
_exptl_crystal_density_method 'not measured'
_exptl_crystal_description prism
_exptl_crystal_F_000 1668
_exptl_crystal_size_max 0.08
_exptl_crystal_size_mid 0.06
_exptl_crystal_size_min 0.03
_refine_diff_density_max 1.254
_refine_diff_density_min -0.698
_refine_diff_density_rms 0.107
_refine_ls_extinction_method none
_refine_ls_goodness_of_fit_ref 0.846
_refine_ls_hydrogen_treatment constr
_refine_ls_matrix_type full
_refine_ls_number_parameters 815
_refine_ls_number_reflns 9867
_refine_ls_number_restraints 0
_refine_ls_restrained_S_all 0.846
_refine_ls_R_factor_all 0.0744
_refine_ls_R_factor_gt 0.0370
_refine_ls_shift/su_max 0.001
_refine_ls_shift/su_mean 0.000
_refine_ls_structure_factor_coef Fsqd
_refine_ls_weighting_details 'calc w=1/[\s^2^(Fo^2^)+(0.0282P)^2^+0.0000P] where P=(Fo^2^+2Fc^2^)/3'
_refine_ls_weighting_scheme calc
_refine_ls_wR_factor_gt 0.0711
_refine_ls_wR_factor_ref 0.0773
_reflns_number_gt 6080
_reflns_number_total 9867
_reflns_threshold_expression >2sigma(I)
_cod_data_source_file cg201185c_si_001.cif
_cod_data_source_block pt-chcl3
_cod_original_sg_symbol_H-M P-1
_cod_original_formula_sum 'C36.50 H30.50 Cl3.50 N2 O2 Pt'
_cod_database_code 4502934

loop_
_symmetry_equiv_pos_as_xyz
'x, y, z'
'-x, -y, -z'

loop_
_atom_site_label
_atom_site_type_symbol
_atom_site_fract_x
_atom_site_fract_y
_atom_site_fract_z
_atom_site_U_iso_or_equiv
_atom_site_adp_type
_atom_site_occupancy
_atom_site_symmetry_multiplicity
_atom_site_calc_flag
_atom_site_refinement_flags
C1 C 0.4090(6) 0.3698(5) -0.2773(4) 0.041(2) Uani 1 1 d .
C2 C 0.3150(5) 0.3635(5) -0.2034(4) 0.0359(19) Uani 1 1 d .
C3 C 0.2970(6) 0.4319(6) -0.1603(5) 0.050(2) Uani 1 1 d .
H3 H 0.3404 0.4817 -0.1779 0.061 Uiso 1 1 calc R
C4 C 0.2156(6) 0.4275(6) -0.0916(5) 0.051(2) Uani 1 1 d .
H4 H 0.2038 0.4753 -0.0639 0.062 Uiso 1 1 calc R
C5 C 0.1708(5) 0.2882(5) -0.1048(5) 0.041(2) Uani 1 1 d .
H5 H 0.1289 0.2376 -0.0856 0.050 Uiso 1 1 calc R
C6 C 0.2503(6) 0.2915(5) -0.1752(4) 0.038(2) Uani 1 1 d .
H6 H 0.2597 0.2445 -0.2035 0.045 Uiso 1 1 calc R
C7 C 0.4192(6) 0.4610(5) -0.3344(5) 0.043(2) Uani 1 1 d .
C8 C 0.3342(7) 0.5163(7) -0.3352(5) 0.080(3) Uani 1 1 d .
H8 H 0.2687 0.4998 -0.3005 0.096 Uiso 1 1 calc R
C9 C 0.3477(8) 0.5964(7) -0.3883(6) 0.081(3) Uani 1 1 d .
H9 H 0.2899 0.6323 -0.3893 0.098 Uiso 1 1 calc R
C10 C 0.4412(9) 0.6244(7) -0.4384(6) 0.075(3) Uani 1 1 d .
H10 H 0.4485 0.6794 -0.4723 0.090 Uiso 1 1 calc R
C11 C 0.5256(8) 0.5695(7) -0.4381(5) 0.071(3) Uani 1 1 d .
H11 H 0.5906 0.5873 -0.4732 0.085 Uiso 1 1 calc R
C12 C 0.5162(7) 0.4870(6) -0.3859(5) 0.059(2) Uani 1 1 d .
H12 H 0.5741 0.4507 -0.3861 0.071 Uiso 1 1 calc R
C13 C 0.4103(7) 0.2963(6) -0.3251(5) 0.050(2) Uani 1 1 d .
C14 C 0.3364(7) 0.2973(6) -0.3644(5) 0.066(3) Uani 1 1 d .
H14 H 0.2884 0.3439 -0.3625 0.079 Uiso 1 1 calc R
C15 C 0.3329(10) 0.2305(9) -0.4060(6) 0.093(4) Uani 1 1 d .
H15 H 0.2822 0.2325 -0.4313 0.112 Uiso 1 1 calc R
C16 C 0.4025(12) 0.1616(9) -0.4107(7) 0.103(5) Uani 1 1 d .
H16 H 0.3989 0.1163 -0.4384 0.124 Uiso 1 1 calc R
C17 C 0.4777(10) 0.1597(8) -0.3743(7) 0.100(4) Uani 1 1 d .
H17 H 0.5274 0.1142 -0.3790 0.120 Uiso 1 1 calc R
C18 C 0.4803(8) 0.2264(7) -0.3297(6) 0.074(3) Uani 1 1 d .
H18 H 0.5298 0.2231 -0.3031 0.088 Uiso 1 1 calc R
C19 C 0.3546(6) 0.4432(5) 0.2091(5) 0.041(2) Uani 1 1 d .
C20 C 0.2834(6) 0.4201(5) 0.1641(5) 0.041(2) Uani 1 1 d .
C21 C 0.2939(6) 0.3436(5) 0.1327(5) 0.048(2) Uani 1 1 d .
H21 H 0.3485 0.3042 0.1355 0.057 Uiso 1 1 calc R
C22 C 0.2222(6) 0.3246(5) 0.0963(5) 0.047(2) Uani 1 1 d .
H22 H 0.2310 0.2724 0.0746 0.057 Uiso 1 1 calc R
C23 C 0.1325(6) 0.4532(6) 0.1204(5) 0.054(2) Uani 1 1 d .
H23 H 0.0778 0.4918 0.1162 0.064 Uiso 1 1 calc R
C24 C 0.2009(6) 0.4773(6) 0.1571(5) 0.058(3) Uani 1 1 d .
H24 H 0.1918 0.5308 0.1768 0.070 Uiso 1 1 calc R
C25 C 0.4626(6) 0.4047(5) 0.1811(5) 0.040(2) Uani 1 1 d .
C26 C 0.5176(7) 0.3602(5) 0.2298(5) 0.056(2) Uani 1 1 d .
H26 H 0.4852 0.3482 0.2844 0.067 Uiso 1 1 calc R
C27 C 0.6193(7) 0.3330(6) 0.1997(7) 0.061(3) Uani 1 1 d .
H27 H 0.6543 0.3027 0.2339 0.073 Uiso 1 1 calc R
C28 C 0.6679(7) 0.3505(6) 0.1204(7) 0.070(3) Uani 1 1 d .
H28 H 0.7362 0.3315 0.1005 0.083 Uiso 1 1 calc R
C29 C 0.6182(7) 0.3957(6) 0.0689(6) 0.070(3) Uani 1 1 d .
H29 H 0.6522 0.4088 0.0146 0.084 Uiso 1 1 calc R
C30 C 0.5155(6) 0.4215(6) 0.1003(5) 0.054(2) Uani 1 1 d .
H30 H 0.4807 0.4513 0.0657 0.064 Uiso 1 1 calc R
C31 C 0.2978(6) 0.4119(6) 0.2981(5) 0.049(2) Uani 1 1 d .
C32 C 0.2612(7) 0.4711(7) 0.3488(6) 0.069(3) Uani 1 1 d .
H32 H 0.2722 0.5321 0.3296 0.082 Uiso 1 1 calc R
C33 C 0.2077(8) 0.4431(9) 0.4290(6) 0.089(4) Uani 1 1 d .
H33 H 0.1834 0.4847 0.4627 0.107 Uiso 1 1 calc R
C34 C 0.1916(8) 0.3548(10) 0.4570(7) 0.093(4) Uani 1 1 d .
H34 H 0.1553 0.3354 0.5102 0.112 Uiso 1 1 calc R
C35 C 0.2287(9) 0.2932(8) 0.4073(7) 0.100(4) Uani 1 1 d .
H35 H 0.2193 0.2321 0.4268 0.120 Uiso 1 1 calc R
C36 C 0.2798(7) 0.3233(7) 0.3284(6) 0.075(3) Uani 1 1 d .
H36 H 0.3029 0.2817 0.2945 0.090 Uiso 1 1 calc R
C37 C 0.8047(7) -0.0071(6) 1.2138(5) 0.050(2) Uani 1 1 d .
C38 C 0.7402(6) 0.0291(5) 1.1571(4) 0.042(2) Uani 1 1 d .
C39 C 0.7535(6) 0.1148(5) 1.1136(5) 0.046(2) Uani 1 1 d .
H39 H 0.8028 0.1518 1.1184 0.056 Uiso 1 1 calc R
C40 C 0.6973(6) 0.1459(5) 1.0647(5) 0.046(2) Uani 1 1 d .
H40 H 0.7095 0.2035 1.0355 0.055 Uiso 1 1 calc R
C41 C 0.6074(6) 0.0123(5) 1.0965(5) 0.050(2) Uani 1 1 d .
H41 H 0.5582 -0.0233 1.0899 0.061 Uiso 1 1 calc R
C42 C 0.6642(6) -0.0216(5) 1.1478(5) 0.053(2) Uani 1 1 d .
H42 H 0.6511 -0.0794 1.1765 0.063 Uiso 1 1 calc R
C43 C 0.9182(7) 0.0110(6) 1.1669(5) 0.054(2) Uani 1 1 d .
C44 C 0.9707(8) -0.0463(8) 1.1163(6) 0.081(3) Uani 1 1 d .
H44 H 0.9394 -0.0987 1.1150 0.097 Uiso 1 1 calc R
C45 C 1.0699(10) -0.0250(12) 1.0679(7) 0.125(6) Uani 1 1 d .
H45 H 1.1037 -0.0625 1.0321 0.150 Uiso 1 1 calc R
C46 C 1.1201(10) 0.0476(13) 1.0701(10) 0.146(9) Uani 1 1 d .
H46 H 1.1881 0.0598 1.0379 0.175 Uiso 1 1 calc R
C47 C 1.0667(10) 0.1037(9) 1.1223(9) 0.132(6) Uani 1 1 d .
H47 H 1.0991 0.1551 1.1246 0.159 Uiso 1 1 calc R
C48 C 0.9678(8) 0.0852(7) 1.1701(7) 0.087(3) Uani 1 1 d .
H48 H 0.9339 0.1234 1.2052 0.105 Uiso 1 1 calc R
C49 C 0.7657(7) 0.0311(6) 1.2912(5) 0.048(2) Uani 1 1 d .
C50 C 0.8189(8) 0.0052(7) 1.3459(6) 0.083(3) Uani 1 1 d .
H50 H 0.8779 -0.0308 1.3339 0.100 Uiso 1 1 calc R
C51 C 0.7838(10) 0.0332(9) 1.4188(7) 0.105(4) Uani 1 1 d .
H51 H 0.8187 0.0142 1.4561 0.126 Uiso 1 1 calc R
C52 C 0.7009(11) 0.0872(8) 1.4370(7) 0.105(4) Uani 1 1 d .
H52 H 0.6795 0.1067 1.4858 0.126 Uiso 1 1 calc R
C53 C 0.6471(9) 0.1136(7) 1.3819(7) 0.097(4) Uani 1 1 d .
H53 H 0.5885 0.1501 1.3935 0.116 Uiso 1 1 calc R
C54 C 0.6825(7) 0.0846(6) 1.3096(6) 0.068(3) Uani 1 1 d .
H54 H 0.6474 0.1029 1.2723 0.081 Uiso 1 1 calc R
C55 C 0.9377(6) 0.2448(6) 0.6896(5) 0.046(2) Uani 1 1 d .
C56 C 0.8424(7) 0.2206(6) 0.7634(5) 0.046(2) Uani 1 1 d .
C57 C 0.7774(6) 0.2847(6) 0.7959(5) 0.049(2) Uani 1 1 d .
H57 H 0.7922 0.3447 0.7742 0.059 Uiso 1 1 calc R
C58 C 0.6901(7) 0.2631(6) 0.8601(5) 0.056(2) Uani 1 1 d .
H58 H 0.6477 0.3090 0.8806 0.067 Uiso 1 1 calc R
C59 C 0.7259(7) 0.1141(6) 0.8634(5) 0.056(2) Uani 1 1 d .
H59 H 0.7094 0.0546 0.8860 0.067 Uiso 1 1 calc R
C60 C 0.8155(7) 0.1328(6) 0.7982(5) 0.057(2) Uani 1 1 d .
H60 H 0.8570 0.0861 0.7782 0.069 Uiso 1 1 calc R
C61 C 0.9820(6) 0.3335(6) 0.6900(5) 0.043(2) Uani 1 1 d .
C62 C 1.0168(6) 0.3463(6) 0.7519(5) 0.060(3) Uani 1 1 d .
H62 H 1.0142 0.2988 0.7933 0.072 Uiso 1 1 calc R
C63 C 1.0544(6) 0.4258(8) 0.7539(6) 0.068(3) Uani 1 1 d .
H63 H 1.0783 0.4316 0.7961 0.082 Uiso 1 1 calc R
C64 C 1.0582(7) 0.4993(7) 0.6943(7) 0.071(3) Uani 1 1 d .
H64 H 1.0837 0.5542 0.6964 0.085 Uiso 1 1 calc R
C65 C 1.0237(7) 0.4890(6) 0.6328(6) 0.065(3) Uani 1 1 d .
H65 H 1.0248 0.5373 0.5925 0.078 Uiso 1 1 calc R
C66 C 0.9870(7) 0.4066(6) 0.6301(5) 0.059(2) Uani 1 1 d .
H66 H 0.9651 0.4003 0.5871 0.070 Uiso 1 1 calc R
C67 C 0.9075(7) 0.2411(6) 0.6158(5) 0.051(2) Uani 1 1 d .
C68 C 0.9731(8) 0.2060(7) 0.5536(6) 0.086(3) Uani 1 1 d .
H68 H 1.0348 0.1792 0.5587 0.103 Uiso 1 1 calc R
C69 C 0.9500(10) 0.2093(9) 0.4828(7) 0.111(5) Uani 1 1 d .
H69 H 0.9973 0.1862 0.4410 0.134 Uiso 1 1 calc R
C70 C 0.8595(11) 0.2457(9) 0.4742(7) 0.104(4) Uani 1 1 d .
H70 H 0.8433 0.2473 0.4272 0.125 Uiso 1 1 calc R
C71 C 0.7932(10) 0.2798(7) 0.5359(7) 0.098(4) Uani 1 1 d .
H71 H 0.7310 0.3052 0.5303 0.117 Uiso 1 1 calc R
C72 C 0.8140(7) 0.2785(6) 0.6070(6) 0.072(3) Uani 1 1 d .
H72 H 0.7664 0.3022 0.6483 0.086 Uiso 1 1 calc R
C73 C 0.3015(13) 0.0455(9) 0.2973(9) 0.147(6) Uani 1 1 d .
H73 H 0.3382 0.0468 0.2407 0.177 Uiso 1 1 calc R
N1 N 0.1517(5) 0.3553(4) -0.0629(4) 0.0409(17) Uani 1 1 d .
N2 N 0.1412(5) 0.3781(4) 0.0911(4) 0.0436(17) Uani 1 1 d .
N3 N 0.6234(5) 0.0959(4) 1.0568(4) 0.0395(16) Uani 1 1 d .
N4 N 0.6641(5) 0.1776(4) 0.8942(4) 0.0414(17) Uani 1 1 d .
O1 O 0.5011(4) 0.3624(4) -0.2501(3) 0.0486(15) Uani 1 1 d .
H1 H 0.4943 0.3198 -0.2136 0.073 Uiso 1 1 calc R
O2 O 0.3632(4) 0.5377(3) 0.1929(3) 0.0511(15) Uani 1 1 d .
H2 H 0.4054 0.5529 0.2125 0.077 Uiso 1 1 calc R
O3 O 0.7933(5) -0.1031(3) 1.2338(3) 0.0568(16) Uani 1 1 d .
H3A H 0.7595 -0.1170 1.2808 0.085 Uiso 1 1 calc R
O4 O 1.0147(5) 0.1747(4) 0.6926(4) 0.0677(18) Uani 1 1 d .
H4A H 1.0526 0.1876 0.7168 0.102 Uiso 1 1 calc R
Cl1 Cl -0.07744(16) 0.31151(17) -0.01981(13) 0.0634(7) Uani 1 1 d .
Cl2 Cl -0.08889(16) 0.34094(18) 0.16103(14) 0.0723(8) Uani 1 1 d .
Cl3 Cl 0.38662(16) 0.11506(15) 1.09091(14) 0.0666(7) Uani 1 1 d .
Cl4 Cl 0.43611(17) 0.21514(16) 0.90736(15) 0.0713(7) Uani 1 1 d .
Cl5 Cl 0.3810(4) 0.0896(3) 0.3375(4) 0.243(3) Uani 1 1 d .
Cl6 Cl 0.1852(5) 0.1010(4) 0.3050(4) 0.258(3) Uani 1 1 d .
Cl7 Cl 0.2767(7) -0.0616(4) 0.3404(4) 0.347(5) Uani 1 1 d .
Pt1 Pt 0.03750(2) 0.34780(2) 0.04068(2) 0.04413(12) Uani 1 1 d .
Pt2 Pt 0.53451(2) 0.14911(2) 0.98638(2) 0.04481(12) Uani 1 1 d .

loop_
_atom_site_aniso_label
_atom_site_aniso_U_11
_atom_site_aniso_U_22
_atom_site_aniso_U_33
_atom_site_aniso_U_23
_atom_site_aniso_U_13
_atom_site_aniso_U_12
C1 0.047(5) 0.041(5) 0.037(5) 0.005(4) -0.022(4) -0.012(4)
C2 0.033(5) 0.040(5) 0.036(5) -0.004(4) -0.013(4) 0.003(4)
C3 0.046(6) 0.043(6) 0.052(6) -0.002(5) -0.001(5) -0.016(5)
C4 0.055(6) 0.051(6) 0.051(6) -0.017(5) -0.014(5) -0.010(5)
C5 0.033(5) 0.040(5) 0.048(6) 0.001(5) -0.011(4) -0.015(4)
C6 0.042(5) 0.033(5) 0.038(5) 0.002(4) -0.015(4) -0.010(4)
C7 0.046(5) 0.046(6) 0.034(5) 0.007(4) -0.011(4) -0.016(5)
C8 0.040(6) 0.108(9) 0.065(7) 0.035(6) -0.006(5) -0.013(6)
C9 0.085(8) 0.069(8) 0.073(7) 0.038(6) -0.029(6) -0.001(6)
C10 0.106(9) 0.056(7) 0.060(7) 0.023(6) -0.035(7) -0.014(7)
C11 0.091(8) 0.067(7) 0.045(6) 0.015(6) -0.013(6) -0.038(6)
C12 0.067(7) 0.064(7) 0.045(6) 0.002(5) -0.020(5) -0.007(5)
C13 0.052(6) 0.042(6) 0.046(6) 0.005(5) -0.005(5) -0.011(5)
C14 0.096(8) 0.058(7) 0.043(6) 0.007(5) -0.022(6) -0.034(6)
C15 0.140(12) 0.086(10) 0.057(8) 0.009(7) -0.036(8) -0.056(9)
C16 0.149(14) 0.090(11) 0.053(8) -0.015(8) 0.005(8) -0.053(10)
C17 0.117(11) 0.073(9) 0.083(10) -0.022(8) 0.013(8) -0.004(8)
C18 0.077(7) 0.062(7) 0.070(7) -0.008(6) -0.003(6) -0.015(6)
C19 0.039(5) 0.041(6) 0.042(5) -0.004(4) -0.014(4) -0.002(4)
C20 0.038(5) 0.038(5) 0.045(5) -0.005(4) -0.010(4) 0.000(4)
C21 0.045(5) 0.041(6) 0.065(6) -0.011(5) -0.027(5) 0.008(4)
C22 0.044(5) 0.045(6) 0.057(6) -0.023(5) -0.015(5) 0.012(5)
C23 0.043(5) 0.048(6) 0.075(7) -0.015(5) -0.027(5) 0.013(4)
C24 0.051(6) 0.053(6) 0.081(7) -0.030(6) -0.026(5) 0.008(5)
C25 0.040(5) 0.041(5) 0.037(5) -0.005(4) -0.008(4) -0.006(4)
C26 0.057(6) 0.046(6) 0.067(7) -0.013(5) -0.023(5) 0.006(5)
C27 0.046(6) 0.052(6) 0.101(9) -0.021(6) -0.043(6) 0.021(5)
C28 0.044(6) 0.058(7) 0.112(10) -0.038(7) -0.019(7) 0.003(5)
C29 0.050(6) 0.084(8) 0.075(7) -0.026(6) -0.010(6) -0.002(6)
C30 0.038(5) 0.068(7) 0.052(6) 0.001(5) -0.016(5) -0.004(5)
C31 0.040(5) 0.054(6) 0.054(6) -0.010(5) -0.017(5) 0.002(5)
C32 0.055(6) 0.082(8) 0.071(8) -0.020(7) -0.022(6) 0.017(6)
C33 0.089(9) 0.120(11) 0.051(8) -0.026(8) -0.012(6) 0.036(8)
C34 0.072(8) 0.124(12) 0.062(8) 0.009(9) -0.005(6) 0.006(8)
C35 0.106(10) 0.096(10) 0.077(9) 0.000(8) -0.002(8) -0.018(8)
C36 0.085(8) 0.075(8) 0.056(7) -0.007(6) -0.009(6) -0.014(6)
C37 0.065(6) 0.041(6) 0.051(6) -0.004(5) -0.030(5) 0.001(5)
C38 0.061(6) 0.029(5) 0.035(5) -0.005(4) -0.015(4) 0.001(4)
C39 0.056(6) 0.037(6) 0.049(6) 0.001(5) -0.025(5) -0.009(4)
C40 0.061(6) 0.031(5) 0.050(6) -0.006(4) -0.020(5) -0.010(4)
C41 0.054(6) 0.039(6) 0.065(6) 0.001(5) -0.034(5) -0.001(4)
C42 0.060(6) 0.038(5) 0.056(6) 0.012(5) -0.020(5) -0.009(5)
C43 0.046(6) 0.051(6) 0.063(6) 0.005(5) -0.025(5) 0.005(5)
C44 0.066(8) 0.128(10) 0.056(7) -0.024(7) -0.031(6) 0.034(7)
C45 0.060(9) 0.25(2) 0.071(9) -0.041(11) -0.026(8) 0.050(10)
C46 0.036(8) 0.23(2) 0.130(14) 0.099(14) -0.034(8) 0.002(10)
C47 0.057(9) 0.100(11) 0.200(17) 0.068(11) -0.033(10) -0.008(8)
C48 0.055(7) 0.065(8) 0.128(10) 0.020(7) -0.025(7) -0.013(6)
C49 0.055(6) 0.046(6) 0.049(6) -0.016(5) -0.019(5) 0.003(5)
C50 0.094(8) 0.107(9) 0.070(8) -0.043(7) -0.044(7) 0.021(7)
C51 0.132(11) 0.126(11) 0.085(9) -0.041(8) -0.066(9) 0.033(9)
C52 0.147(12) 0.108(11) 0.073(9) -0.052(8) -0.035(9) 0.022(9)
C53 0.109(10) 0.100(10) 0.084(9) -0.054(8) -0.017(8) 0.033(7)
C54 0.079(7) 0.071(7) 0.061(7) -0.017(6) -0.031(6) 0.011(6)
C55 0.043(5) 0.054(6) 0.035(5) -0.002(4) -0.007(4) 0.009(5)
C56 0.064(6) 0.034(6) 0.042(5) -0.007(5) -0.020(5) 0.003(5)
C57 0.056(6) 0.034(6) 0.053(6) 0.007(5) -0.017(5) -0.008(5)
C58 0.060(6) 0.044(6) 0.059(6) -0.006(5) -0.013(5) 0.001(5)
C59 0.077(7) 0.030(6) 0.053(6) 0.008(5) -0.017(6) -0.002(5)
C60 0.075(7) 0.040(6) 0.058(6) -0.006(5) -0.026(6) 0.014(5)
C61 0.033(5) 0.051(6) 0.040(5) -0.005(5) -0.006(4) -0.003(4)
C62 0.056(6) 0.069(7) 0.064(7) -0.005(6) -0.033(5) -0.003(5)
C63 0.052(6) 0.092(9) 0.074(8) -0.027(7) -0.030(6) -0.006(6)
C64 0.051(6) 0.059(7) 0.100(9) -0.013(7) -0.020(6) 0.000(5)
C65 0.072(7) 0.060(7) 0.062(7) -0.001(6) -0.025(6) -0.007(5)
C66 0.073(7) 0.057(7) 0.048(6) -0.009(5) -0.021(5) -0.002(5)
C67 0.057(6) 0.051(6) 0.038(6) -0.002(5) -0.003(5) -0.008(5)
C68 0.079(8) 0.111(10) 0.071(8) -0.033(7) -0.018(7) -0.003(7)
C69 0.095(10) 0.178(14) 0.076(9) -0.048(9) -0.030(8) -0.012(9)
C70 0.127(12) 0.143(12) 0.058(8) -0.032(8) -0.035(9) -0.035(10)
C71 0.127(11) 0.105(10) 0.087(9) -0.006(8) -0.076(9) 0.002(8)
C72 0.080(8) 0.073(7) 0.065(7) -0.008(6) -0.032(6) 0.018(6)
C73 0.202(17) 0.101(12) 0.136(13) 0.030(10) -0.066(12) -0.059(12)
N1 0.045(4) 0.033(4) 0.051(5) -0.008(4) -0.024(4) 0.000(3)
N2 0.041(4) 0.039(4) 0.047(4) -0.014(4) -0.004(3) 0.000(3)
N3 0.046(4) 0.029(4) 0.042(4) 0.006(3) -0.021(3) 0.007(3)
N4 0.050(4) 0.028(4) 0.045(4) 0.003(4) -0.019(4) 0.010(4)
O1 0.039(3) 0.054(4) 0.045(4) 0.013(3) -0.012(3) -0.011(3)
O2 0.053(4) 0.044(4) 0.065(4) -0.012(3) -0.030(3) 0.001(3)
O3 0.085(5) 0.035(4) 0.056(4) -0.001(3) -0.033(4) 0.002(3)
O4 0.063(4) 0.072(5) 0.070(5) -0.014(4) -0.023(3) 0.016(4)
Cl1 0.0422(13) 0.098(2) 0.0549(15) -0.0118(14) -0.0197(11) -0.0186(13)
Cl2 0.0443(14) 0.116(2) 0.0547(15) -0.0259(15) -0.0041(12) -0.0086(14)
Cl3 0.0486(14) 0.0570(16) 0.0780(18) 0.0117(13) -0.0094(12) -0.0004(12)
Cl4 0.0627(15) 0.0653(17) 0.0886(19) 0.0245(14) -0.0470(14) -0.0069(12)
Cl5 0.229(6) 0.145(4) 0.400(9) -0.047(5) -0.160(6) -0.008(4)
Cl6 0.199(6) 0.281(7) 0.331(8) -0.131(7) -0.092(6) 0.017(5)
Cl7 0.592(13) 0.193(6) 0.382(9) 0.068(6) -0.367(10) -0.145(7)
Pt1 0.0343(2) 0.0541(3) 0.0450(2) -0.0079(2) -0.01302(18) -0.00501(18)
Pt2 0.0453(2) 0.0372(2) 0.0516(3) 0.00550(19) -0.02139(19) -0.00211(17)

loop_
_atom_type_symbol
_atom_type_description
_atom_type_scat_dispersion_real
_atom_type_scat_dispersion_imag
_atom_type_scat_source
C C 0.0033 0.0016 'International Tables Vol C Tables 4.2.6.8 and 6.1.1.4'
N N 0.0061 0.0033 'International Tables Vol C Tables 4.2.6.8 and 6.1.1.4'
O O 0.0106 0.0060 'International Tables Vol C Tables 4.2.6.8 and 6.1.1.4'
Cl Cl 0.1484 0.1585 'International Tables Vol C Tables 4.2.6.8 and 6.1.1.4'
Pt Pt -1.7033 8.3905 'International Tables Vol C Tables 4.2.6.8 and 6.1.1.4'
H H 0.0000 0.0000 'International Tables Vol C Tables 4.2.6.8 and 6.1.1.4'

loop_
_geom_angle_atom_site_label_1
_geom_angle_atom_site_label_2
_geom_angle_atom_site_label_3
_geom_angle
O1 C1 C2 106.7(6)
O1 C1 C13 110.1(6)
C2 C1 C13 112.4(6)
O1 C1 C7 105.7(6)
C2 C1 C7 114.1(7)
C13 C1 C7 107.7(6)
C6 C2 C3 117.9(7)
C6 C2 C1 123.6(7)
C3 C2 C1 118.4(7)
C4 C3 C2 120.5(7)
N1 C4 C3 121.8(8)
N1 C5 C6 122.3(7)
C2 C6 C5 120.1(7)
C12 C7 C8 119.5(8)
C12 C7 C1 118.6(8)
C8 C7 C1 121.9(7)
C7 C8 C9 119.4(8)
C10 C9 C8 122.6(10)
C9 C10 C11 118.2(9)
C10 C11 C12 121.6(9)
C7 C12 C11 118.7(9)
C18 C13 C14 117.6(9)
C18 C13 C1 122.9(9)
C14 C13 C1 119.5(8)
C15 C14 C13 121.2(10)
C16 C15 C14 121.0(12)
C15 C16 C17 119.2(13)
C16 C17 C18 120.2(13)
C13 C18 C17 120.7(11)
O2 C19 C25 107.7(6)
O2 C19 C20 106.1(6)
C25 C19 C20 112.8(6)
O2 C19 C31 109.7(7)
C25 C19 C31 114.0(7)
C20 C19 C31 106.2(6)
C21 C20 C24 117.6(7)
C21 C20 C19 122.9(7)
C24 C20 C19 119.4(7)
C20 C21 C22 119.7(7)
N2 C22 C21 123.0(7)
N2 C23 C24 123.5(8)
C23 C24 C20 119.1(8)
C26 C25 C30 116.3(8)
C26 C25 C19 125.4(7)
C30 C25 C19 118.1(7)
C25 C26 C27 121.8(9)
C28 C27 C26 119.9(9)
C27 C28 C29 121.1(9)
C28 C29 C30 118.0(9)
C25 C30 C29 122.8(8)
C32 C31 C36 117.4(9)
C32 C31 C19 121.7(9)
C36 C31 C19 120.9(8)
C31 C32 C33 121.8(10)
C34 C33 C32 119.2(11)
C33 C34 C35 120.3(11)
C36 C35 C34 118.9(11)
C31 C36 C35 122.4(10)
O3 C37 C43 106.5(7)
O3 C37 C49 107.8(7)
C43 C37 C49 115.4(7)
O3 C37 C38 108.4(6)
C43 C37 C38 107.1(7)
C49 C37 C38 111.3(7)
C39 C38 C42 115.8(7)
C39 C38 C37 121.8(7)
C42 C38 C37 122.3(7)
C40 C39 C38 121.6(7)
C39 C40 N3 121.7(8)
N3 C41 C42 120.0(7)
C41 C42 C38 121.3(8)
C48 C43 C44 119.1(10)
C48 C43 C37 121.7(9)
C44 C43 C37 119.1(9)
C45 C44 C43 119.1(12)
C46 C45 C44 122.7(15)
C45 C46 C47 117.4(14)
C48 C47 C46 121.3(15)
C47 C48 C43 120.3(12)
C54 C49 C50 118.9(8)
C54 C49 C37 124.4(8)
C50 C49 C37 116.7(8)
C49 C50 C51 119.4(10)
C52 C51 C50 121.7(11)
C51 C52 C53 119.1(11)
C54 C53 C52 118.7(10)
C49 C54 C53 122.3(9)
O4 C55 C61 109.7(6)
O4 C55 C67 105.7(7)
C61 C55 C67 114.1(7)
O4 C55 C56 107.7(7)
C61 C55 C56 110.4(7)
C67 C55 C56 109.0(6)
C57 C56 C60 116.3(8)
C57 C56 C55 121.5(8)
C60 C56 C55 122.1(8)
C56 C57 C58 121.6(8)
N4 C58 C57 122.2(8)
N4 C59 C60 122.6(8)
C56 C60 C59 120.0(8)
C62 C61 C66 116.7(8)
C62 C61 C55 121.1(8)
C66 C61 C55 122.2(8)
C63 C62 C61 121.8(9)
C62 C63 C64 121.4(9)
C65 C64 C63 118.2(9)
C64 C65 C66 120.3(9)
C65 C66 C61 121.6(8)
C68 C67 C72 117.6(9)
C68 C67 C55 121.3(9)
C72 C67 C55 121.0(8)
C67 C68 C69 121.8(11)
C70 C69 C68 120.7(12)
C71 C70 C69 118.0(12)
C70 C71 C72 122.9(11)
C71 C72 C67 119.0(10)
Cl7 C73 Cl5 109.5(9)
Cl7 C73 Cl6 108.5(9)
Cl5 C73 Cl6 114.7(9)
C5 N1 C4 117.4(7)
C5 N1 Pt1 121.6(5)
C4 N1 Pt1 121.0(5)
C23 N2 C22 117.1(7)
C23 N2 Pt1 120.7(6)
C22 N2 Pt1 122.2(5)
C41 N3 C40 119.6(7)
C41 N3 Pt2 120.4(5)
C40 N3 Pt2 120.0(5)
C59 N4 C58 117.3(7)
C59 N4 Pt2 121.9(6)
C58 N4 Pt2 120.8(6)
N2 Pt1 N1 88.9(2)
N2 Pt1 Cl2 89.04(18)
N1 Pt1 Cl2 177.91(18)
N2 Pt1 Cl1 178.34(19)
N1 Pt1 Cl1 89.60(18)
Cl2 Pt1 Cl1 92.48(8)
N4 Pt2 N3 89.7(2)
N4 Pt2 Cl3 179.3(2)
N3 Pt2 Cl3 90.43(18)
N4 Pt2 Cl4 89.76(18)
N3 Pt2 Cl4 177.57(19)
Cl3 Pt2 Cl4 90.18(8)

loop_
_geom_bond_atom_site_label_1
_geom_bond_atom_site_label_2
_geom_bond_distance
C1 O1 1.464(8)
C1 C2 1.519(10)
C1 C13 1.522(10)
C1 C7 1.551(10)
C2 C6 1.362(9)
C2 C3 1.371(10)
C3 C4 1.368(10)
C4 N1 1.358(9)
C5 N1 1.340(8)
C5 C6 1.377(9)
C7 C12 1.382(10)
C7 C8 1.384(11)
C8 C9 1.384(12)
C9 C10 1.344(12)
C10 C11 1.373(12)
C11 C12 1.407(11)
C13 C18 1.376(11)
C13 C14 1.388(11)
C14 C15 1.374(13)
C15 C16 1.361(15)
C16 C17 1.366(15)
C17 C18 1.407(13)
C19 O2 1.415(8)
C19 C25 1.508(10)
C19 C20 1.526(10)
C19 C31 1.541(11)
C20 C21 1.362(10)
C20 C24 1.395(10)
C21 C22 1.395(10)
C22 N2 1.341(9)
C23 N2 1.323(9)
C23 C24 1.390(10)
C25 C26 1.380(10)
C25 C30 1.387(10)
C26 C27 1.381(10)
C27 C28 1.354(12)
C28 C29 1.371(12)
C29 C30 1.389(10)
C31 C32 1.360(11)
C31 C36 1.361(11)
C32 C33 1.394(12)
C33 C34 1.348(14)
C34 C35 1.375(14)
C35 C36 1.374(12)
C37 O3 1.442(9)
C37 C43 1.518(11)
C37 C49 1.533(11)
C37 C38 1.546(10)
C38 C39 1.379(10)
C38 C42 1.388(10)
C39 C40 1.340(10)
C40 N3 1.346(8)
C41 N3 1.331(9)
C41 C42 1.386(10)
C43 C48 1.365(11)
C43 C44 1.377(11)
C44 C45 1.374(15)
C45 C46 1.342(19)
C46 C47 1.39(2)
C47 C48 1.360(14)
C49 C54 1.339(11)
C49 C50 1.379(11)
C50 C51 1.382(12)
C51 C52 1.340(14)
C52 C53 1.391(14)
C53 C54 1.381(12)
C55 O4 1.449(9)
C55 C61 1.507(10)
C55 C67 1.515(11)
C55 C56 1.540(10)
C56 C57 1.358(10)
C56 C60 1.383(10)
C57 C58 1.376(10)
C58 N4 1.347(9)
C59 N4 1.320(9)
C59 C60 1.400(11)
C61 C62 1.383(10)
C61 C66 1.386(10)
C62 C63 1.347(11)
C63 C64 1.390(12)
C64 C65 1.361(11)
C65 C66 1.386(11)
C67 C68 1.364(11)
C67 C72 1.398(11)
C68 C69 1.391(13)
C69 C70 1.355(15)
C70 C71 1.355(14)
C71 C72 1.387(12)
C73 Cl7 1.673(13)
C73 Cl5 1.694(13)
C73 Cl6 1.718(16)
N1 Pt1 2.004(6)
N2 Pt1 2.004(6)
N3 Pt2 2.038(6)
N4 Pt2 2.007(6)
Cl1 Pt1 2.2952(19)
Cl2 Pt1 2.291(2)
Cl3 Pt2 2.287(2)
Cl4 Pt2 2.299(2)
